data_4305911
loop_
_publ_author_name
'Hideki Sugimoto'
'Koichiro Suyama'
'Kunihisa Sugimoto'
'Hiroyuki Miyake'
'Isao Takahashi'
'Shun Hirota'
'Shinobu Itoh'

_publ_contact_author_name 'HIDEKI SUGIMOTO'
_publ_section_title
;
A New Class of Sulfido/Oxo(dithiolene)-Molybdenum(IV) Complexes Derived
from Sulfido/Oxo-Bis(tetrasulfido)molybdenum(IV) Anions
;
_journal_name_full 'Inorganic Chemistry'
_journal_page_first 10150
_journal_page_last 10157
_journal_paper_doi 10.1021/ic800832a
_journal_volume 47
_journal_year 2008
_chemical_formula_moiety 'C22 H44 Mo N2 O S6 '
_chemical_formula_sum 'C22 H44 Mo N2 O S6'
_chemical_formula_weight 640.90
_space_group_IT_number 60
_symmetry_cell_setting orthorhombic
_symmetry_Int_Tables_number 60
_symmetry_space_group_name_Hall '-P 2n 2ab'
_symmetry_space_group_name_H-M 'P b c n'
_cell_angle_alpha 90.0000
_cell_angle_beta 90.0000
_cell_angle_gamma 90.0000
_cell_formula_units_Z 8
_cell_length_a 30.1031(15)
_cell_length_b 14.4075(7)
_cell_length_c 13.6530(7)
_cell_measurement_reflns_used 13813
_cell_measurement_temperature 113.1
_cell_measurement_theta_max 27.5
_cell_measurement_theta_min 4.1
_cell_volume 5921.4(5)
_computing_cell_refinement CrystalClear
_computing_data_collection CrystalClear
_computing_data_reduction CrystalStructure
_computing_publication_material 'CrystalStructure 3.8'
_computing_structure_refinement SHELXL
_computing_structure_solution SIR2002
_diffrn_detector_area_resol_mean 7.31
_diffrn_measured_fraction_theta_full 0.943
_diffrn_measured_fraction_theta_max 0.945
_diffrn_measurement_device_type 'Rigaku Mercury'
_diffrn_measurement_method \w
_diffrn_radiation_type 'Mo K\a'
_diffrn_radiation_wavelength 0.71070
_diffrn_reflns_av_R_equivalents 0.037
_diffrn_reflns_limit_h_max -100
_diffrn_reflns_limit_h_min 100
_diffrn_reflns_limit_k_max -100
_diffrn_reflns_limit_k_min 100
_diffrn_reflns_limit_l_max -100
_diffrn_reflns_limit_l_min 100
_diffrn_reflns_number 40479
_diffrn_reflns_theta_full 27.50
_diffrn_reflns_theta_max 27.48
_exptl_absorpt_coefficient_mu 0.883
_exptl_absorpt_correction_T_max 0.915
_exptl_absorpt_correction_T_min 0.801
_exptl_absorpt_correction_type multi-scan
_exptl_absorpt_process_details 'Jacobson, R. (1998) Private communication'
_exptl_crystal_colour orange
_exptl_crystal_density_diffrn 1.438
_exptl_crystal_density_method 'not measured'
_exptl_crystal_description prism
_exptl_crystal_F_000 2688.00
_exptl_crystal_size_max 0.20
_exptl_crystal_size_mid 0.18
_exptl_crystal_size_min 0.10
_refine_diff_density_max 1.98
_refine_diff_density_min -0.48
_refine_ls_extinction_method none
_refine_ls_goodness_of_fit_ref 1.319
_refine_ls_hydrogen_treatment refall
_refine_ls_number_parameters 318
_refine_ls_number_reflns 6413
_refine_ls_R_factor_gt 0.0627
_refine_ls_shift/su_max 0.0020
_refine_ls_structure_factor_coef Fsqd
_refine_ls_weighting_details 'w = 1/[\s^2^(Fo^2^)+(0.0090P)^2^+25.5217P] where P=(Fo^2^+2Fc^2^)/3'
_refine_ls_weighting_scheme calc
_refine_ls_wR_factor_ref 0.1103
_reflns_number_gt 6227
_reflns_number_total 6413
_reflns_threshold_expression F^2^>2.0\s(F^2^)
_cod_data_source_file ic800832a_si_002_1.cif
_cod_data_source_block '_7'
_cod_original_formula_sum 'C22 H44 Mo N2 O S6 '
_cod_database_code 4305911

loop_
_symmetry_equiv_pos_site_id
_symmetry_equiv_pos_as_xyz
1 +X,+Y,+Z
2 1/2-X,1/2+Y,+Z
3 +X,-Y,1/2+Z
4 1/2-X,1/2-Y,1/2+Z
5 -X,-Y,-Z
6 1/2+X,1/2-Y,-Z
7 -X,+Y,1/2-Z
8 1/2+X,1/2+Y,1/2-Z

loop_
_atom_site_label
_atom_site_type_symbol
_atom_site_fract_x
_atom_site_fract_y
_atom_site_fract_z
_atom_site_U_iso_or_equiv
_atom_site_adp_type
_atom_site_occupancy
_atom_site_symmetry_multiplicity
_atom_site_calc_flag
_atom_site_refinement_flags
_atom_site_disorder_assembly
_atom_site_disorder_group
Mo(1) Mo 0.145688(10) 0.24044(2) 0.15088(2) 0.01652(8) Uani 1.00 1 d . . .
S(1) S 0.11402(3) 0.11539(7) 0.24327(7) 0.0216(2) Uani 1.00 1 d . . .
S(2) S 0.14348(4) 0.31689(7) 0.30748(7) 0.0233(2) Uani 1.00 1 d . . .
S(3) S 0.13512(3) 0.39217(7) 0.09502(8) 0.0251(2) Uani 1.00 1 d . . .
S(4) S 0.09571(4) 0.39609(9) -0.03917(9) 0.0322(2) Uani 1.00 1 d . . .
S(5) S 0.10860(4) 0.27041(9) -0.09748(8) 0.0301(2) Uani 1.00 1 d . . .
S(6) S 0.10084(4) 0.17904(8) 0.02468(8) 0.0270(2) Uani 1.00 1 d . . .
O(1) O 0.20050(9) 0.2106(2) 0.12984(19) 0.0207(5) Uani 1.00 1 d . . .
N(1) N 0.0000 0.4301(4) 0.2500 0.0310(11) Uani 1.00 2 d S . .
N(2) N 0.0000 -0.0929(4) 0.2500 0.0211(9) Uani 1.00 2 d S . .
N(10) N 0.25935(11) 0.0434(2) 0.3290(2) 0.0189(6) Uani 1.00 1 d . . .
C(1) C 0.12210(13) 0.1409(2) 0.3691(2) 0.0203(7) Uani 1.00 1 d . . .
C(2) C 0.13490(12) 0.2304(3) 0.3972(2) 0.0208(7) Uani 1.00 1 d . . .
C(3) C 0.14138(14) 0.2502(3) 0.4965(3) 0.0270(8) Uani 1.00 1 d . . .
C(4) C 0.13674(15) 0.1810(3) 0.5664(3) 0.0293(9) Uani 1.00 1 d . . .
C(5) C 0.12497(14) 0.0914(3) 0.5385(3) 0.0271(9) Uani 1.00 1 d . . .
C(6) C 0.11703(13) 0.0725(3) 0.4401(3) 0.0233(8) Uani 1.00 1 d . . .
C(7) C 0.22877(13) 0.0012(3) 0.2530(3) 0.0226(8) Uani 1.00 1 d . . .
C(8) C 0.24362(16) -0.0919(3) 0.2130(3) 0.0308(9) Uani 1.00 1 d . . .
C(9) C 0.26547(15) -0.0211(3) 0.4161(2) 0.0239(8) Uani 1.00 1 d . . .
C(10) C 0.22324(17) -0.0493(3) 0.4674(3) 0.0321(10) Uani 1.00 1 d . . .
C(11) C 0.30545(14) 0.0602(3) 0.2883(3) 0.0239(8) Uani 1.00 1 d . . .
C(12) C 0.30743(16) 0.1221(3) 0.1996(3) 0.0339(10) Uani 1.00 1 d . . .
C(13) C 0.23715(14) 0.1336(2) 0.3602(3) 0.0235(8) Uani 1.00 1 d . . .
C(14) C 0.26242(15) 0.1914(3) 0.4340(3) 0.0291(9) Uani 1.00 1 d . . .
C(15) C 0.03550(14) -0.1530(3) 0.2019(3) 0.0274(9) Uani 1.00 1 d . . .
C(16) C 0.01930(17) -0.2129(3) 0.1185(3) 0.0339(10) Uani 1.00 1 d . . .
C(17) C -0.02351(14) -0.0335(3) 0.1750(3) 0.0246(8) Uani 1.00 1 d . . .
C(18) C 0.00593(18) 0.0351(3) 0.1226(3) 0.0328(10) Uani 1.00 1 d . . .
C(19) C -0.0361(2) 0.3789(7) 0.2030(8) 0.048(2) Uani 0.60 1 d P . .
C(20) C 0.05553(18) 0.5596(3) 0.2083(4) 0.0410(11) Uani 1.00 1 d . . .
C(21) C 0.0210(2) 0.4963(5) 0.1693(5) 0.0526(16) Uani 1.00 1 d . . .
C(22) C -0.0123(12) 0.291(2) 0.141(3) 0.089(14) Uani 0.45 1 d P . .
C(23) C -0.0176(5) 0.3582(10) 0.3346(11) 0.047(3) Uani 0.40 1 d P . .
C(24) C -0.0207(9) 0.307(2) 0.1218(18) 0.063(8) Uani 0.55 1 d P . .
H(1) H 0.1490 0.3114 0.5162 0.032 Uiso 1.00 1 c R . .
H(2) H 0.1416 0.1948 0.6336 0.035 Uiso 1.00 1 c R . .
H(3) H 0.1224 0.0436 0.5861 0.033 Uiso 1.00 1 c R . .
H(4) H 0.1080 0.0120 0.4211 0.028 Uiso 1.00 1 c R . .
H(5) H 0.2260 0.0452 0.1976 0.027 Uiso 1.00 1 c R . .
H(6) H 0.1989 -0.0062 0.2823 0.027 Uiso 1.00 1 c R . .
H(7) H 0.2625 -0.0823 0.1555 0.037 Uiso 1.00 1 c R . .
H(8) H 0.2175 -0.1285 0.1944 0.037 Uiso 1.00 1 c R . .
H(9) H 0.2604 -0.1252 0.2635 0.037 Uiso 1.00 1 c R . .
H(10) H 0.2808 -0.0780 0.3934 0.029 Uiso 1.00 1 c R . .
H(11) H 0.2851 0.0098 0.4643 0.029 Uiso 1.00 1 c R . .
H(12) H 0.2166 -0.0046 0.5196 0.039 Uiso 1.00 1 c R . .
H(13) H 0.2269 -0.1112 0.4959 0.039 Uiso 1.00 1 c R . .
H(14) H 0.1987 -0.0502 0.4202 0.039 Uiso 1.00 1 c R . .
H(15) H 0.3240 0.0880 0.3404 0.029 Uiso 1.00 1 c R . .
H(16) H 0.3187 -0.0005 0.2710 0.029 Uiso 1.00 1 c R . .
H(17) H 0.3049 0.0843 0.1402 0.041 Uiso 1.00 1 c R . .
H(18) H 0.3358 0.1555 0.1989 0.041 Uiso 1.00 1 c R . .
H(19) H 0.2829 0.1668 0.2020 0.041 Uiso 1.00 1 c R . .
H(20) H 0.2321 0.1719 0.3011 0.028 Uiso 1.00 1 c R . .
H(21) H 0.2077 0.1185 0.3882 0.028 Uiso 1.00 1 c R . .
H(22) H 0.2538 0.1730 0.5004 0.035 Uiso 1.00 1 c R . .
H(23) H 0.2555 0.2572 0.4241 0.035 Uiso 1.00 1 c R . .
H(24) H 0.2944 0.1815 0.4254 0.035 Uiso 1.00 1 c R . .
H(25) H 0.0594 -0.1120 0.1771 0.033 Uiso 1.00 1 c R . .
H(26) H 0.0487 -0.1937 0.2526 0.033 Uiso 1.00 1 c R . .
H(27) H 0.0096 -0.2732 0.1441 0.041 Uiso 1.00 1 c R . .
H(28) H 0.0435 -0.2222 0.0714 0.041 Uiso 1.00 1 c R . .
H(29) H -0.0057 -0.1823 0.0859 0.041 Uiso 1.00 1 c R . .
H(30) H -0.0374 -0.0747 0.1257 0.029 Uiso 1.00 1 c R . .
H(31) H -0.0477 0.0009 0.2081 0.029 Uiso 1.00 1 c R . .
H(32) H 0.0064 0.0938 0.1590 0.039 Uiso 1.00 1 c R . .
H(33) H -0.0056 0.0460 0.0565 0.039 Uiso 1.00 1 c R . .
H(34) H 0.0362 0.0102 0.1184 0.039 Uiso 1.00 1 c R . .

loop_
_atom_site_aniso_label
_atom_site_aniso_U_11
_atom_site_aniso_U_22
_atom_site_aniso_U_33
_atom_site_aniso_U_12
_atom_site_aniso_U_13
_atom_site_aniso_U_23
Mo(1) 0.01445(15) 0.01724(16) 0.01788(15) -0.00134(12) 0.00105(12) -0.0009(8)
S(1) 0.0248(4) 0.0209(4) 0.0191(4) -0.0070(3) -0.0011(3) -0.0008(7)
S(2) 0.0270(5) 0.0201(4) 0.0227(4) -0.0052(4) 0.0053(4) -0.004(4)
S(3) 0.0249(5) 0.0200(4) 0.0305(5) 0.0012(3) -0.0017(4) 0.002(2)
S(4) 0.0258(5) 0.0384(6) 0.0325(5) 0.0041(4) -0.0028(4) 0.011(10)
S(5) 0.0261(5) 0.0407(6) 0.0235(4) -0.0086(4) -0.0038(4) 0.004(4)
S(6) 0.0298(5) 0.0291(5) 0.0220(4) -0.0095(4) -0.0053(4) 0.0008(7)
O(1) 0.0227(13) 0.0220(13) 0.0173(12) 0.0053(11) -0.0022(10) 0.0016(15)
N(1) 0.020(2) 0.042(3) 0.032(2) 0.0000 0.005(2) 0.0000
N(2) 0.015(2) 0.028(2) 0.021(2) 0.0000 0.0022(17) 0.0000
N(10) 0.0165(15) 0.0190(15) 0.0214(15) 0.0005(12) 0.0005(12) 0.0012(12)
C(1) 0.0155(17) 0.026(2) 0.0193(17) -0.0019(15) 0.0025(14) -0.0014(14)
C(2) 0.0141(17) 0.029(2) 0.0193(17) -0.0037(15) 0.0012(13) -0.003(3)
C(3) 0.0246(19) 0.032(2) 0.0240(18) -0.0051(18) 0.0038(16) -0.008(7)
C(4) 0.024(2) 0.042(2) 0.0217(19) -0.0003(18) 0.0021(16) -0.006(5)
C(5) 0.0205(19) 0.039(2) 0.0215(18) -0.0016(18) 0.0030(15) 0.004(3)
C(6) 0.0182(18) 0.025(2) 0.0269(19) -0.0032(15) 0.0005(15) 0.0019(18)
C(7) 0.0199(18) 0.0246(19) 0.0232(18) 0.0011(16) -0.0032(15) -0.0005(5)
C(8) 0.031(2) 0.031(2) 0.031(2) 0.0021(19) -0.0083(18) -0.007(6)
C(9) 0.028(2) 0.024(2) 0.0204(18) 0.0029(16) -0.0025(15) 0.005(5)
C(10) 0.038(2) 0.031(2) 0.027(2) 0.002(2) 0.0074(19) 0.007(6)
C(11) 0.0181(18) 0.024(2) 0.029(2) 0.0007(16) 0.0002(16) 0.00004(4)
C(12) 0.027(2) 0.039(2) 0.036(2) -0.001(2) 0.0086(19) 0.010(9)
C(13) 0.0223(19) 0.0203(19) 0.028(2) 0.0034(15) -0.0003(16) -0.0003(3)
C(14) 0.030(2) 0.025(2) 0.033(2) 0.0017(17) -0.0020(18) -0.007(7)
C(15) 0.0178(19) 0.031(2) 0.033(2) 0.0070(17) 0.0038(16) 0.005(4)
C(16) 0.034(2) 0.030(2) 0.038(2) 0.0115(19) 0.003(2) -0.002(2)
C(17) 0.0216(19) 0.030(2) 0.0221(19) 0.0068(16) -0.0049(15) -0.0011(11)
C(18) 0.042(2) 0.036(2) 0.0204(19) -0.000(2) -0.0059(18) 0.005(5)
C(19) 0.025(3) 0.046(5) 0.072(6) -0.020(3) 0.016(4) -0.03(3)
C(20) 0.037(2) 0.036(2) 0.049(2) -0.004(2) 0.009(2) -0.005(5)
C(21) 0.050(3) 0.055(3) 0.052(3) -0.005(3) 0.005(3) -0.006(5)
C(22) 0.044(14) 0.045(11) 0.18(3) -0.008(10) -0.019(14) -0.03(3)
C(23) 0.051(8) 0.046(7) 0.044(7) 0.006(6) 0.011(6) 0.012(11)
C(24) 0.036(10) 0.084(18) 0.069(9) -0.018(10) 0.021(9) -0.05(5)

loop_
_atom_type_symbol
_atom_type_description
_atom_type_scat_dispersion_real
_atom_type_scat_dispersion_imag
_atom_type_scat_source
C C 0.003 0.002
;
International Tables for Crystallography
(1992, Vol. C, Tables 4.2.6.8 and 6.1.1.4)
;
H H 0.000 0.000
;
International Tables for Crystallography
(1992, Vol. C, Table 6.1.1.4)
;
Mo Mo -1.683 0.686
;
International Tables for Crystallography
(1992, Vol. C, Tables 4.2.6.8 and 6.1.1.4)
;
N N 0.006 0.003
;
International Tables for Crystallography
(1992, Vol. C, Tables 4.2.6.8 and 6.1.1.4)
;
O O 0.011 0.006
;
International Tables for Crystallography
(1992, Vol. C, Tables 4.2.6.8 and 6.1.1.4)
;
S S 0.125 0.123
;
International Tables for Crystallography
(1992, Vol. C, Tables 4.2.6.8 and 6.1.1.4)
;

loop_
_geom_angle_atom_site_label_1
_geom_angle_atom_site_label_2
_geom_angle_atom_site_label_3
_geom_angle
_geom_angle_publ_flag
_geom_angle_site_symmetry_1
_geom_angle_site_symmetry_2
_geom_angle_site_symmetry_3
S(1) Mo(1) S(2) 82.27(3) yes . . .
S(1) Mo(1) S(3) 145.15(3) yes . . .
S(1) Mo(1) S(6) 82.82(3) yes . . .
S(1) Mo(1) O(1) 106.25(9) yes . . .
S(2) Mo(1) S(3) 81.84(3) yes . . .
S(2) Mo(1) S(6) 143.54(4) yes . . .
S(2) Mo(1) O(1) 106.73(9) yes . . .
S(3) Mo(1) S(6) 91.98(3) yes . . .
S(3) Mo(1) O(1) 107.96(9) yes . . .
S(6) Mo(1) O(1) 109.34(9) yes . . .
Mo(1) S(1) C(1) 107.42(14) yes . . .
Mo(1) S(2) C(2) 107.28(14) yes . . .
Mo(1) S(3) S(4) 111.84(5) yes . . .
S(3) S(4) S(5) 101.75(6) yes . . .
S(4) S(5) S(6) 102.95(6) yes . . .
Mo(1) S(6) S(5) 106.03(5) yes . . .
C(19) N(1) C(19) 119.4(6) yes . . 7_555
C(19) N(1) C(21) 107.1(5) yes . . .
C(19) N(1) C(21) 108.2(4) yes . . 7_555
C(19) N(1) C(23) 75.5(7) yes . . .
C(19) N(1) C(23) 67.2(6) yes . . 7_555
C(19) N(1) C(21) 108.2(4) yes 7_555 . .
C(19) N(1) C(21) 107.1(4) yes 7_555 . 7_555
C(19) N(1) C(23) 67.2(6) yes 7_555 . .
C(19) N(1) C(23) 75.5(7) yes 7_555 . 7_555
C(21) N(1) C(21) 106.2(5) yes . . 7_555
C(21) N(1) C(23) 175.4(6) yes . . .
C(21) N(1) C(23) 76.2(6) yes . . 7_555
C(21) N(1) C(23) 76.2(6) yes 7_555 . .
C(21) N(1) C(23) 175.4(6) yes 7_555 . 7_555
C(23) N(1) C(23) 101.6(8) yes . . 7_555
C(15) N(2) C(15) 110.8(4) yes . . 7_555
C(15) N(2) C(17) 111.0(2) yes . . .
C(15) N(2) C(17) 106.6(2) yes . . 7_555
C(15) N(2) C(17) 106.6(2) yes 7_555 . .
C(15) N(2) C(17) 111.0(2) yes 7_555 . 7_555
C(17) N(2) C(17) 111.0(4) yes . . 7_555
C(7) N(10) C(9) 111.4(3) yes . . .
C(7) N(10) C(11) 111.7(2) yes . . .
C(7) N(10) C(13) 105.5(2) yes . . .
C(9) N(10) C(11) 105.9(3) yes . . .
C(9) N(10) C(13) 110.8(2) yes . . .
C(11) N(10) C(13) 111.7(3) yes . . .
S(1) C(1) C(2) 119.6(3) yes . . .
S(1) C(1) C(6) 120.9(3) yes . . .
C(2) C(1) C(6) 119.5(3) yes . . .
S(2) C(2) C(1) 120.0(2) yes . . .
S(2) C(2) C(3) 120.5(3) yes . . .
C(1) C(2) C(3) 119.5(3) yes . . .
C(2) C(3) C(4) 120.4(4) yes . . .
C(3) C(4) C(5) 120.3(4) yes . . .
C(4) C(5) C(6) 119.3(4) yes . . .
C(1) C(6) C(5) 121.1(4) yes . . .
N(10) C(7) C(8) 115.0(3) yes . . .
N(10) C(9) C(10) 115.2(3) yes . . .
N(10) C(11) C(12) 115.2(3) yes . . .
N(10) C(13) C(14) 115.8(3) yes . . .
N(2) C(15) C(16) 115.0(3) yes . . .
N(2) C(17) C(18) 114.7(3) yes . . .
N(1) C(19) C(22) 106.4(14) yes . . .
N(1) C(19) C(23) 61.3(6) yes . . 7_555
N(1) C(19) C(24) 114.7(11) yes . . .
C(22) C(19) C(23) 47.2(14) yes . . 7_555
C(22) C(19) C(24) 14.8(18) yes . . .
C(23) C(19) C(24) 53.5(11) yes 7_555 . .
N(1) C(21) C(20) 113.5(5) yes . . .
C(19) C(22) C(23) 68(2) yes . . 7_555
C(19) C(22) C(24) 70(6) yes . . .
C(23) C(22) C(24) 99(7) yes 7_555 . .
N(1) C(23) C(19) 51.5(5) yes . . 7_555
N(1) C(23) C(22) 114(2) yes . . 7_555
N(1) C(23) C(24) 110.1(14) yes . . 7_555
C(19) C(23) C(22) 64.9(18) yes 7_555 . 7_555
C(19) C(23) C(24) 58.6(12) yes 7_555 . 7_555
C(22) C(23) C(24) 17(2) yes 7_555 . 7_555
C(19) C(24) C(22) 95(6) yes . . .
C(19) C(24) C(23) 67.9(13) yes . . 7_555
C(22) C(24) C(23) 65(6) yes . . 7_555
C(2) C(3) H(1) 119.8 no . . .
C(4) C(3) H(1) 119.8 no . . .
C(3) C(4) H(2) 119.9 no . . .
C(5) C(4) H(2) 119.9 no . . .
C(4) C(5) H(3) 120.4 no . . .
C(6) C(5) H(3) 120.4 no . . .
C(1) C(6) H(4) 119.5 no . . .
C(5) C(6) H(4) 119.5 no . . .
N(10) C(7) H(5) 108.5 no . . .
N(10) C(7) H(6) 108.5 no . . .
C(8) C(7) H(5) 108.5 no . . .
C(8) C(7) H(6) 108.5 no . . .
H(5) C(7) H(6) 107.5 no . . .
C(7) C(8) H(7) 109.5 no . . .
C(7) C(8) H(8) 109.5 no . . .
C(7) C(8) H(9) 109.5 no . . .
H(7) C(8) H(8) 109.5 no . . .
H(7) C(8) H(9) 109.5 no . . .
H(8) C(8) H(9) 109.5 no . . .
N(10) C(9) H(10) 108.5 no . . .
N(10) C(9) H(11) 108.5 no . . .
C(10) C(9) H(10) 108.5 no . . .
C(10) C(9) H(11) 108.5 no . . .
H(10) C(9) H(11) 107.5 no . . .
C(9) C(10) H(12) 109.5 no . . .
C(9) C(10) H(13) 109.5 no . . .
C(9) C(10) H(14) 109.5 no . . .
H(12) C(10) H(13) 109.5 no . . .
H(12) C(10) H(14) 109.5 no . . .
H(13) C(10) H(14) 109.5 no . . .
N(10) C(11) H(15) 108.5 no . . .
N(10) C(11) H(16) 108.5 no . . .
C(12) C(11) H(15) 108.5 no . . .
C(12) C(11) H(16) 108.5 no . . .
H(15) C(11) H(16) 107.5 no . . .
C(11) C(12) H(17) 109.5 no . . .
C(11) C(12) H(18) 109.5 no . . .
C(11) C(12) H(19) 109.5 no . . .
H(17) C(12) H(18) 109.5 no . . .
H(17) C(12) H(19) 109.5 no . . .
H(18) C(12) H(19) 109.5 no . . .
N(10) C(13) H(20) 108.3 no . . .
N(10) C(13) H(21) 108.3 no . . .
C(14) C(13) H(20) 108.3 no . . .
C(14) C(13) H(21) 108.3 no . . .
H(20) C(13) H(21) 107.4 no . . .
C(13) C(14) H(22) 109.5 no . . .
C(13) C(14) H(23) 109.5 no . . .
C(13) C(14) H(24) 109.5 no . . .
H(22) C(14) H(23) 109.5 no . . .
H(22) C(14) H(24) 109.5 no . . .
H(23) C(14) H(24) 109.5 no . . .
N(2) C(15) H(25) 108.5 no . . .
N(2) C(15) H(26) 108.5 no . . .
C(16) C(15) H(25) 108.5 no . . .
C(16) C(15) H(26) 108.5 no . . .
H(25) C(15) H(26) 107.5 no . . .
C(15) C(16) H(27) 109.5 no . . .
C(15) C(16) H(28) 109.5 no . . .
C(15) C(16) H(29) 109.5 no . . .
H(27) C(16) H(28) 109.5 no . . .
H(27) C(16) H(29) 109.5 no . . .
H(28) C(16) H(29) 109.5 no . . .
N(2) C(17) H(30) 108.6 no . . .
N(2) C(17) H(31) 108.6 no . . .
C(18) C(17) H(30) 108.6 no . . .
C(18) C(17) H(31) 108.6 no . . .
H(30) C(17) H(31) 107.6 no . . .
C(17) C(18) H(32) 109.5 no . . .
C(17) C(18) H(33) 109.5 no . . .
C(17) C(18) H(34) 109.5 no . . .
H(32) C(18) H(33) 109.5 no . . .
H(32) C(18) H(34) 109.5 no . . .
H(33) C(18) H(34) 109.5 no . . .

loop_
_geom_bond_atom_site_label_1
_geom_bond_atom_site_label_2
_geom_bond_distance
_geom_bond_publ_flag
_geom_bond_site_symmetry_1
_geom_bond_site_symmetry_2
Mo(1) S(1) 2.3971(10) yes . .
Mo(1) S(2) 2.4060(10) yes . .
Mo(1) S(3) 2.3370(10) yes . .
Mo(1) S(6) 2.3609(11) yes . .
Mo(1) O(1) 1.729(2) yes . .
S(1) C(1) 1.773(3) yes . .
S(2) C(2) 1.766(4) yes . .
S(3) S(4) 2.1834(16) yes . .
S(4) S(5) 2.0157(18) yes . .
S(5) S(6) 2.1376(16) yes . .
N(1) C(19) 1.462(9) yes . .
N(1) C(19) 1.462(9) yes . 7_555
N(1) C(21) 1.587(8) yes . .
N(1) C(21) 1.587(8) yes . 7_555
N(2) C(15) 1.524(5) yes . .
N(2) C(15) 1.524(5) yes . 7_555
N(2) C(17) 1.511(5) yes . .
N(2) C(17) 1.511(5) yes . 7_555
N(10) C(7) 1.515(5) yes . .
N(10) C(9) 1.521(5) yes . .
N(10) C(11) 1.514(5) yes . .
N(10) C(13) 1.522(5) yes . .
C(1) C(2) 1.399(5) yes . .
C(1) C(6) 1.391(5) yes . .
C(2) C(3) 1.400(5) yes . .
C(3) C(4) 1.387(6) yes . .
C(4) C(5) 1.392(7) yes . .
C(5) C(6) 1.391(5) yes . .
C(7) C(8) 1.516(6) yes . .
C(9) C(10) 1.507(6) yes . .
C(11) C(12) 1.505(6) yes . .
C(13) C(14) 1.512(6) yes . .
C(15) C(16) 1.510(6) yes . .
C(17) C(18) 1.508(6) yes . .
C(22) C(23) 1.37(4) yes . 7_555
C(22) C(24) 0.43(5) yes . .
C(23) C(24) 1.50(3) yes . 7_555
C(3) H(1) 0.950 no . .
C(4) H(2) 0.950 no . .
C(5) H(3) 0.950 no . .
C(6) H(4) 0.950 no . .
C(7) H(5) 0.990 no . .
C(7) H(6) 0.990 no . .
C(8) H(7) 0.980 no . .
C(8) H(8) 0.980 no . .
C(8) H(9) 0.980 no . .
C(9) H(10) 0.990 no . .
C(9) H(11) 0.990 no . .
C(10) H(12) 0.980 no . .
C(10) H(13) 0.980 no . .
C(10) H(14) 0.980 no . .
C(11) H(15) 0.990 no . .
C(11) H(16) 0.990 no . .
C(12) H(17) 0.980 no . .
C(12) H(18) 0.980 no . .
C(12) H(19) 0.980 no . .
C(13) H(20) 0.990 no . .
C(13) H(21) 0.990 no . .
C(14) H(22) 0.980 no . .
C(14) H(23) 0.980 no . .
C(14) H(24) 0.980 no . .
C(15) H(25) 0.990 no . .
C(15) H(26) 0.990 no . .
C(16) H(27) 0.980 no . .
C(16) H(28) 0.980 no . .
C(16) H(29) 0.980 no . .
C(17) H(30) 0.990 no . .
C(17) H(31) 0.990 no . .
C(18) H(32) 0.980 no . .
C(18) H(33) 0.980 no . .
C(18) H(34) 0.980 no . .

loop_
_geom_contact_atom_site_label_1
_geom_contact_atom_site_label_2
_geom_contact_distance
_geom_contact_publ_flag
_geom_contact_site_symmetry_1
_geom_contact_site_symmetry_2
S(2) C(19) 3.356(8) ? . 7_555
O(1) C(7) 3.556(5) ? . .
O(1) C(8) 3.495(5) ? . 2_555
O(1) C(10) 3.284(5) ? . 3_554
O(1) C(12) 3.591(5) ? . .
O(1) C(13) 3.513(4) ? . .
O(1) C(14) 3.223(5) ? . 4_554
N(1) C(20) 2.569(6) ? . .
N(1) C(20) 2.569(6) ? . 7_555
N(1) C(22) 2.52(4) ? . .
N(1) C(22) 2.52(4) ? . 7_555
N(1) C(23) 1.639(15) ? . .
N(1) C(23) 1.639(15) ? . 7_555
N(1) C(24) 2.57(2) ? . .
N(1) C(24) 2.57(2) ? . 7_555
C(1) C(13) 3.467(5) ? . .
C(2) C(13) 3.416(5) ? . .
C(4) C(15) 3.588(6) ? . 3_555
C(6) C(17) 3.568(5) ? . 7_555
C(7) O(1) 3.556(5) ? . .
C(8) O(1) 3.495(5) ? . 2_545
C(10) O(1) 3.284(5) ? . 3_555
C(12) O(1) 3.591(5) ? . .
C(13) O(1) 3.513(4) ? . .
C(13) C(1) 3.467(5) ? . .
C(13) C(2) 3.416(5) ? . .
C(14) O(1) 3.223(5) ? . 4_555
C(15) C(4) 3.588(6) ? . 3_554
C(16) C(24) 3.55(2) ? . 5_555
C(17) C(6) 3.568(5) ? . 7_555
C(18) C(18) 3.517(6) ? . 5_555
C(19) S(2) 3.356(8) ? . 7_555
C(19) C(20) 2.929(11) ? . 7_555
C(19) C(22) 1.69(4) ? . .
C(19) C(22) 2.87(4) ? . 7_555
C(19) C(23) 1.904(18) ? . .
C(19) C(23) 1.724(17) ? . 7_555
C(19) C(24) 1.59(3) ? . .
C(19) C(24) 3.12(2) ? . 7_555
C(20) N(1) 2.569(6) ? . .
C(20) C(19) 2.929(11) ? . 7_555
C(20) C(20) 3.531(7) ? . 7_555
C(20) C(21) 1.483(9) ? . .
C(20) C(21) 2.987(9) ? . 7_555
C(20) C(23) 3.172(16) ? . 7_555
C(21) C(20) 1.483(9) ? . .
C(21) C(20) 2.987(9) ? . 7_555
C(21) C(22) 3.15(4) ? . .
C(21) C(23) 3.224(16) ? . .
C(21) C(23) 1.992(17) ? . 7_555
C(21) C(24) 3.07(3) ? . .
C(22) N(1) 2.52(4) ? . .
C(22) C(19) 1.69(4) ? . .
C(22) C(19) 2.87(4) ? . 7_555
C(22) C(21) 3.15(4) ? . .
C(22) C(22) 3.06(6) ? . 7_555
C(22) C(23) 2.82(5) ? . .
C(22) C(24) 3.39(5) ? . 7_555
C(23) N(1) 1.639(15) ? . .
C(23) C(19) 1.904(18) ? . .
C(23) C(19) 1.724(17) ? . 7_555
C(23) C(20) 3.172(16) ? . 7_555
C(23) C(21) 3.224(16) ? . .
C(23) C(21) 1.992(17) ? . 7_555
C(23) C(22) 2.82(5) ? . .
C(23) C(23) 2.54(2) ? . 7_555
C(23) C(24) 3.00(2) ? . .
C(24) N(1) 2.57(2) ? . .
C(24) C(16) 3.55(2) ? . 5_555
C(24) C(19) 1.59(3) ? . .
C(24) C(19) 3.12(2) ? . 7_555
C(24) C(21) 3.07(3) ? . .
C(24) C(22) 3.39(5) ? . 7_555
C(24) C(23) 3.00(2) ? . .
Mo(1) H(20) 3.456 ? . .
S(1) H(3) 3.148 ? . 3_554
S(1) H(5) 3.573 ? . .
S(1) H(6) 3.144 ? . .
S(1) H(21) 3.445 ? . .
S(1) H(31) 2.674 ? . 7_555
S(1) H(32) 3.453 ? . .
S(1) H(34) 3.270 ? . .
S(2) H(9) 3.070 ? . 2_555
S(2) H(10) 2.978 ? . 2_555
S(2) H(16) 2.909 ? . 2_555
S(2) H(20) 3.389 ? . .
S(3) H(7) 3.212 ? . 2_555
S(3) H(11) 3.308 ? . 4_554
S(3) H(16) 3.177 ? . 2_555
S(3) H(17) 3.363 ? . 2_555
S(3) H(24) 3.316 ? . 4_554
S(4) H(15) 2.932 ? . 4_554
S(4) H(24) 3.526 ? . 4_554
S(5) H(15) 2.999 ? . 4_554
S(5) H(18) 3.416 ? . 4_554
S(5) H(24) 3.017 ? . 4_554
S(5) H(26) 2.943 ? . 3_554
S(5) H(29) 3.351 ? . 5_555
S(5) H(30) 3.563 ? . 5_555
S(6) H(3) 3.378 ? . 3_554
S(6) H(4) 3.101 ? . 3_554
S(6) H(29) 3.238 ? . 5_555
S(6) H(30) 3.181 ? . 5_555
S(6) H(34) 3.368 ? . .
O(1) H(5) 2.668 ? . .
O(1) H(7) 3.205 ? . 2_555
O(1) H(8) 3.499 ? . 2_555
O(1) H(9) 3.210 ? . 2_555
O(1) H(12) 3.362 ? . 3_554
O(1) H(13) 2.455 ? . 3_554
O(1) H(19) 2.743 ? . .
O(1) H(20) 2.584 ? . .
O(1) H(22) 2.798 ? . 4_554
O(1) H(23) 3.140 ? . 4_554
O(1) H(24) 3.199 ? . 4_554
C(1) H(6) 3.353 ? . .
C(1) H(20) 3.467 ? . .
C(1) H(21) 2.610 ? . .
C(1) H(31) 3.193 ? . 7_555
C(2) H(20) 3.315 ? . .
C(2) H(21) 2.723 ? . .
C(3) H(17) 3.486 ? . 4_555
C(3) H(18) 3.155 ? . 4_555
C(3) H(21) 3.125 ? . .
C(3) H(22) 3.561 ? . .
C(3) H(23) 3.576 ? . .
C(3) H(28) 3.146 ? . 3_555
C(4) H(8) 3.088 ? . 3_555
C(4) H(18) 3.084 ? . 4_555
C(4) H(21) 3.360 ? . .
C(4) H(25) 2.949 ? . 3_555
C(4) H(28) 2.871 ? . 3_555
C(5) H(8) 3.547 ? . 3_555
C(5) H(12) 3.096 ? . .
C(5) H(14) 3.420 ? . .
C(5) H(21) 3.250 ? . .
C(5) H(25) 2.751 ? . 3_555
C(5) H(28) 3.127 ? . 3_555
C(5) H(34) 3.237 ? . 3_555
C(6) H(6) 3.464 ? . .
C(6) H(12) 3.376 ? . .
C(6) H(14) 3.041 ? . .
C(6) H(21) 2.896 ? . .
C(6) H(28) 3.573 ? . 3_555
C(6) H(30) 3.325 ? . 7_555
C(6) H(31) 3.085 ? . 7_555
C(6) H(33) 3.376 ? . 7_555
C(7) H(12) 3.207 ? . 3_554
C(8) H(2) 3.578 ? . 3_554
C(8) H(12) 3.094 ? . 3_554
C(8) H(19) 3.569 ? . 2_545
C(8) H(22) 3.144 ? . 3_554
C(9) H(7) 3.592 ? . 3_555
C(9) H(17) 3.405 ? . 3_555
C(9) H(23) 3.257 ? . 2_545
C(10) H(5) 3.144 ? . 3_555
C(10) H(7) 3.402 ? . 3_555
C(10) H(17) 3.443 ? . 3_555
C(10) H(23) 2.922 ? . 2_545
C(12) H(1) 2.985 ? . 4_554
C(12) H(2) 3.182 ? . 4_554
C(14) H(7) 3.408 ? . 3_555
C(14) H(9) 3.588 ? . 2_555
C(14) H(13) 2.983 ? . 2_555
C(15) H(2) 3.382 ? . 3_554
C(15) H(3) 3.438 ? . 3_554
C(16) H(33) 3.415 ? . 5_555
C(17) H(4) 2.936 ? . 7_555
C(17) H(33) 3.285 ? . 5_555
C(18) H(4) 3.498 ? . 7_555
C(18) H(29) 3.550 ? . 5_555
C(18) H(30) 3.566 ? . 5_555
C(18) H(33) 2.711 ? . 5_555
C(18) H(34) 3.587 ? . 5_555
C(20) H(18) 3.554 ? . 2_555
C(20) H(27) 2.913 ? . 1_565
C(21) H(27) 3.357 ? . 1_565
C(22) H(28) 3.207 ? . 5_555
C(22) H(29) 3.514 ? . 5_555
C(22) H(32) 2.903 ? . .
C(24) H(28) 2.986 ? . 5_555
C(24) H(29) 3.448 ? . 5_555
C(24) H(32) 3.216 ? . .
H(1) C(12) 2.985 ? . 4_555
H(1) H(10) 3.133 ? . 2_555
H(1) H(11) 3.550 ? . 2_555
H(1) H(17) 2.656 ? . 4_555
H(1) H(18) 2.581 ? . 4_555
H(1) H(19) 3.276 ? . 4_555
H(1) H(23) 3.531 ? . .
H(1) H(28) 3.509 ? . 3_555
H(2) C(8) 3.578 ? . 3_555
H(2) C(12) 3.182 ? . 4_555
H(2) C(15) 3.382 ? . 3_555
H(2) H(8) 2.612 ? . 3_555
H(2) H(17) 3.568 ? . 4_555
H(2) H(18) 2.432 ? . 4_555
H(2) H(19) 3.164 ? . 4_555
H(2) H(25) 2.812 ? . 3_555
H(2) H(26) 3.234 ? . 3_555
H(2) H(28) 3.099 ? . 3_555
H(3) S(1) 3.148 ? . 3_555
H(3) S(6) 3.378 ? . 3_555
H(3) C(15) 3.438 ? . 3_555
H(3) H(6) 3.574 ? . 3_555
H(3) H(8) 3.448 ? . 3_555
H(3) H(12) 3.058 ? . .
H(3) H(14) 3.498 ? . .
H(3) H(25) 2.472 ? . 3_555
H(3) H(28) 3.508 ? . 3_555
H(3) H(34) 2.744 ? . 3_555
H(4) S(6) 3.101 ? . 3_555
H(4) C(17) 2.936 ? . 7_555
H(4) C(18) 3.498 ? . 7_555
H(4) H(6) 3.339 ? . .
H(4) H(12) 3.543 ? . .
H(4) H(14) 2.874 ? . .
H(4) H(21) 3.400 ? . .
H(4) H(30) 2.548 ? . 7_555
H(4) H(31) 2.536 ? . 7_555
H(4) H(33) 3.137 ? . 7_555
H(4) H(34) 3.470 ? . 3_555
H(5) S(1) 3.573 ? . .
H(5) O(1) 2.668 ? . .
H(5) C(10) 3.144 ? . 3_554
H(5) H(12) 2.516 ? . 3_554
H(5) H(13) 2.914 ? . 3_554
H(6) S(1) 3.144 ? . .
H(6) C(1) 3.353 ? . .
H(6) C(6) 3.464 ? . .
H(6) H(3) 3.574 ? . 3_554
H(6) H(4) 3.339 ? . .
H(7) S(3) 3.212 ? . 2_545
H(7) O(1) 3.205 ? . 2_545
H(7) C(9) 3.592 ? . 3_554
H(7) C(10) 3.402 ? . 3_554
H(7) C(14) 3.408 ? . 3_554
H(7) H(11) 2.893 ? . 3_554
H(7) H(12) 2.630 ? . 3_554
H(7) H(22) 2.502 ? . 3_554
H(7) H(24) 3.583 ? . 3_554
H(8) O(1) 3.499 ? . 2_545
H(8) C(4) 3.088 ? . 3_554
H(8) C(5) 3.547 ? . 3_554
H(8) H(2) 2.612 ? . 3_554
H(8) H(3) 3.448 ? . 3_554
H(8) H(12) 3.062 ? . 3_554
H(8) H(18) 3.502 ? . 2_545
H(8) H(19) 2.950 ? . 2_545
H(8) H(20) 3.563 ? . 2_545
H(8) H(22) 2.935 ? . 3_554
H(9) S(2) 3.070 ? . 2_545
H(9) O(1) 3.210 ? . 2_545
H(9) C(14) 3.588 ? . 2_545
H(9) H(19) 3.374 ? . 2_545
H(9) H(20) 2.976 ? . 2_545
H(9) H(23) 2.812 ? . 2_545
H(10) S(2) 2.978 ? . 2_545
H(10) H(1) 3.133 ? . 2_545
H(10) H(17) 3.448 ? . 3_555
H(10) H(23) 2.648 ? . 2_545
H(11) S(3) 3.308 ? . 4_555
H(11) H(1) 3.550 ? . 2_545
H(11) H(7) 2.893 ? . 3_555
H(11) H(17) 2.821 ? . 3_555
H(12) O(1) 3.362 ? . 3_555
H(12) C(5) 3.096 ? . .
H(12) C(6) 3.376 ? . .
H(12) C(7) 3.207 ? . 3_555
H(12) C(8) 3.094 ? . 3_555
H(12) H(3) 3.058 ? . .
H(12) H(4) 3.543 ? . .
H(12) H(5) 2.516 ? . 3_555
H(12) H(7) 2.630 ? . 3_555
H(12) H(8) 3.062 ? . 3_555
H(12) H(17) 3.330 ? . 3_555
H(13) O(1) 2.455 ? . 3_555
H(13) C(14) 2.983 ? . 2_545
H(13) H(5) 2.914 ? . 3_555
H(13) H(17) 3.088 ? . 3_555
H(13) H(19) 3.377 ? . 3_555
H(13) H(22) 3.163 ? . 2_545
H(13) H(23) 2.198 ? . 2_545
H(13) H(24) 3.202 ? . 2_545
H(14) C(5) 3.420 ? . .
H(14) C(6) 3.041 ? . .
H(14) H(3) 3.498 ? . .
H(14) H(4) 2.874 ? . .
H(14) H(23) 3.099 ? . 2_545
H(15) S(4) 2.932 ? . 4_555
H(15) S(5) 2.999 ? . 4_555
H(16) S(2) 2.909 ? . 2_545
H(16) S(3) 3.177 ? . 2_545
H(17) S(3) 3.363 ? . 2_545
H(17) C(3) 3.486 ? . 4_554
H(17) C(9) 3.405 ? . 3_554
H(17) C(10) 3.443 ? . 3_554
H(17) H(1) 2.656 ? . 4_554
H(17) H(2) 3.568 ? . 4_554
H(17) H(10) 3.448 ? . 3_554
H(17) H(11) 2.821 ? . 3_554
H(17) H(12) 3.330 ? . 3_554
H(17) H(13) 3.088 ? . 3_554
H(18) S(5) 3.416 ? . 4_555
H(18) C(3) 3.155 ? . 4_554
H(18) C(4) 3.084 ? . 4_554
H(18) C(20) 3.554 ? . 2_545
H(18) H(1) 2.581 ? . 4_554
H(18) H(2) 2.432 ? . 4_554
H(18) H(8) 3.502 ? . 2_555
H(19) O(1) 2.743 ? . .
H(19) C(8) 3.569 ? . 2_555
H(19) H(1) 3.276 ? . 4_554
H(19) H(2) 3.164 ? . 4_554
H(19) H(8) 2.950 ? . 2_555
H(19) H(9) 3.374 ? . 2_555
H(19) H(13) 3.377 ? . 3_554
H(20) Mo(1) 3.456 ? . .
H(20) S(2) 3.389 ? . .
H(20) O(1) 2.584 ? . .
H(20) C(1) 3.467 ? . .
H(20) C(2) 3.315 ? . .
H(20) H(8) 3.563 ? . 2_555
H(20) H(9) 2.976 ? . 2_555
H(21) S(1) 3.445 ? . .
H(21) C(1) 2.610 ? . .
H(21) C(2) 2.723 ? . .
H(21) C(3) 3.125 ? . .
H(21) C(4) 3.360 ? . .
H(21) C(5) 3.250 ? . .
H(21) C(6) 2.896 ? . .
H(21) H(4) 3.400 ? . .
H(22) O(1) 2.798 ? . 4_555
H(22) C(3) 3.561 ? . .
H(22) C(8) 3.144 ? . 3_555
H(22) H(7) 2.502 ? . 3_555
H(22) H(8) 2.935 ? . 3_555
H(22) H(13) 3.163 ? . 2_555
H(23) O(1) 3.140 ? . 4_555
H(23) C(3) 3.576 ? . .
H(23) C(9) 3.257 ? . 2_555
H(23) C(10) 2.922 ? . 2_555
H(23) H(1) 3.531 ? . .
H(23) H(9) 2.812 ? . 2_555
H(23) H(10) 2.648 ? . 2_555
H(23) H(13) 2.198 ? . 2_555
H(23) H(14) 3.099 ? . 2_555
H(24) S(3) 3.316 ? . 4_555
H(24) S(4) 3.526 ? . 4_555
H(24) S(5) 3.017 ? . 4_555
H(24) O(1) 3.199 ? . 4_555
H(24) H(7) 3.583 ? . 3_555
H(24) H(13) 3.202 ? . 2_555
H(25) C(4) 2.949 ? . 3_554
H(25) C(5) 2.751 ? . 3_554
H(25) H(2) 2.812 ? . 3_554
H(25) H(3) 2.472 ? . 3_554
H(26) S(5) 2.943 ? . 3_555
H(26) H(2) 3.234 ? . 3_554
H(27) C(20) 2.913 ? . 1_545
H(27) C(21) 3.357 ? . 1_545
H(28) C(3) 3.146 ? . 3_554
H(28) C(4) 2.871 ? . 3_554
H(28) C(5) 3.127 ? . 3_554
H(28) C(6) 3.573 ? . 3_554
H(28) C(22) 3.207 ? . 5_555
H(28) C(24) 2.986 ? . 5_555
H(28) H(1) 3.509 ? . 3_554
H(28) H(2) 3.099 ? . 3_554
H(28) H(3) 3.508 ? . 3_554
H(28) H(33) 3.285 ? . 5_555
H(29) S(5) 3.351 ? . 5_555
H(29) S(6) 3.238 ? . 5_555
H(29) C(18) 3.550 ? . 5_555
H(29) C(22) 3.514 ? . 5_555
H(29) C(24) 3.448 ? . 5_555
H(29) H(32) 3.578 ? . 5_555
H(29) H(33) 2.784 ? . 5_555
H(30) S(5) 3.563 ? . 5_555
H(30) S(6) 3.181 ? . 5_555
H(30) C(6) 3.325 ? . 7_555
H(30) C(18) 3.566 ? . 5_555
H(30) H(4) 2.548 ? . 7_555
H(30) H(33) 2.834 ? . 5_555
H(30) H(34) 3.460 ? . 5_555
H(31) S(1) 2.674 ? . 7_555
H(31) C(1) 3.193 ? . 7_555
H(31) C(6) 3.085 ? . 7_555
H(31) H(4) 2.536 ? . 7_555
H(32) S(1) 3.453 ? . .
H(32) C(22) 2.903 ? . .
H(32) C(24) 3.216 ? . .
H(32) H(29) 3.578 ? . 5_555
H(32) H(33) 3.566 ? . 5_555
H(33) C(6) 3.376 ? . 7_555
H(33) C(16) 3.415 ? . 5_555
H(33) C(17) 3.285 ? . 5_555
H(33) C(18) 2.711 ? . 5_555
H(33) H(4) 3.137 ? . 7_555
H(33) H(28) 3.285 ? . 5_555
H(33) H(29) 2.784 ? . 5_555
H(33) H(30) 2.834 ? . 5_555
H(33) H(32) 3.566 ? . 5_555
H(33) H(33) 2.062 ? . 5_555
H(33) H(34) 2.685 ? . 5_555
H(34) S(1) 3.270 ? . .
H(34) S(6) 3.368 ? . .
H(34) C(5) 3.237 ? . 3_554
H(34) C(18) 3.587 ? . 5_555
H(34) H(3) 2.744 ? . 3_554
H(34) H(4) 3.470 ? . 3_554
H(34) H(30) 3.460 ? . 5_555
H(34) H(33) 2.685 ? . 5_555

loop_
_geom_torsion_atom_site_label_1
_geom_torsion_atom_site_label_2
_geom_torsion_atom_site_label_3
_geom_torsion_atom_site_label_4
_geom_torsion
_geom_torsion_publ_flag
_geom_torsion_site_symmetry_1
_geom_torsion_site_symmetry_2
_geom_torsion_site_symmetry_3
_geom_torsion_site_symmetry_4
S(1) Mo(1) S(2) C(2) 15.12(13) ? . . . .
S(2) Mo(1) S(1) C(1) -15.39(14) ? . . . .
S(1) Mo(1) S(3) S(4) -83.47(8) ? . . . .
S(3) Mo(1) S(1) C(1) -78.92(15) ? . . . .
S(1) Mo(1) S(6) S(5) 176.18(6) ? . . . .
S(6) Mo(1) S(1) C(1) -162.02(14) ? . . . .
O(1) Mo(1) S(1) C(1) 89.86(16) ? . . . .
S(2) Mo(1) S(3) S(4) -147.12(5) ? . . . .
S(3) Mo(1) S(2) C(2) 164.01(13) ? . . . .
S(2) Mo(1) S(6) S(5) 109.68(7) ? . . . .
S(6) Mo(1) S(2) C(2) 81.80(14) ? . . . .
O(1) Mo(1) S(2) C(2) -89.60(16) ? . . . .
S(3) Mo(1) S(6) S(5) 30.77(5) ? . . . .
S(6) Mo(1) S(3) S(4) -3.21(5) ? . . . .
O(1) Mo(1) S(3) S(4) 107.86(10) ? . . . .
O(1) Mo(1) S(6) S(5) -79.06(11) ? . . . .
Mo(1) S(1) C(1) C(2) 13.7(3) ? . . . .
Mo(1) S(1) C(1) C(6) -164.6(2) ? . . . .
Mo(1) S(2) C(2) C(1) -12.7(3) ? . . . .
Mo(1) S(2) C(2) C(3) 166.4(2) ? . . . .
Mo(1) S(3) S(4) S(5) -26.50(7) ? . . . .
S(3) S(4) S(5) S(6) 46.50(7) ? . . . .
S(4) S(5) S(6) Mo(1) -52.00(7) ? . . . .
C(19) N(1) C(19) C(22) -42.5(18) ? . . 7_555 7_555
C(19) N(1) C(19) C(24) -55.6(14) ? . . 7_555 7_555
C(19) N(1) C(19) C(23) -56.7(8) ? . . 7_555 .
C(19) N(1) C(19) C(22) -42.5(18) ? 7_555 . . .
C(19) N(1) C(19) C(24) -55.6(14) ? 7_555 . . .
C(19) N(1) C(19) C(23) -56.7(8) ? 7_555 . . 7_555
C(19) N(1) C(21) C(20) 174.6(5) ? . . . .
C(21) N(1) C(19) C(22) 80.8(17) ? . . . .
C(21) N(1) C(19) C(24) 67.6(13) ? . . . .
C(21) N(1) C(19) C(23) 66.5(6) ? . . . 7_555
C(19) N(1) C(21) C(20) -55.5(7) ? . . 7_555 7_555
C(21) N(1) C(19) C(22) -165.2(17) ? 7_555 . . .
C(21) N(1) C(19) C(24) -178.3(12) ? 7_555 . . .
C(21) N(1) C(19) C(23) -179.4(7) ? 7_555 . . 7_555
C(19) N(1) C(23) C(19) 131.2(7) ? . . . 7_555
C(19) N(1) C(23) C(22) 113(2) ? . . . 7_555
C(19) N(1) C(23) C(24) 130.1(15) ? . . . 7_555
C(23) N(1) C(19) C(22) -95.3(18) ? . . . .
C(23) N(1) C(19) C(24) -108.4(14) ? . . . .
C(23) N(1) C(19) C(23) -109.5(8) ? . . . 7_555
C(19) N(1) C(23) C(22) -19(2) ? . . 7_555 .
C(19) N(1) C(23) C(24) -1.2(14) ? . . 7_555 .
C(23) N(1) C(19) C(22) 14.3(18) ? 7_555 . . .
C(23) N(1) C(19) C(24) 1.1(13) ? 7_555 . . .
C(19) N(1) C(21) C(20) -55.5(7) ? 7_555 . . .
C(21) N(1) C(19) C(22) -165.2(17) ? . . 7_555 7_555
C(21) N(1) C(19) C(24) -178.3(12) ? . . 7_555 7_555
C(21) N(1) C(19) C(23) -179.4(7) ? . . 7_555 .
C(19) N(1) C(21) C(20) 174.6(5) ? 7_555 . 7_555 7_555
C(21) N(1) C(19) C(22) 80.8(17) ? 7_555 . 7_555 7_555
C(21) N(1) C(19) C(24) 67.6(13) ? 7_555 . 7_555 7_555
C(21) N(1) C(19) C(23) 66.5(6) ? 7_555 . 7_555 .
C(19) N(1) C(23) C(22) -19(2) ? 7_555 . . 7_555
C(19) N(1) C(23) C(24) -1.2(14) ? 7_555 . . 7_555
C(23) N(1) C(19) C(22) 14.3(17) ? . . 7_555 7_555
C(23) N(1) C(19) C(24) 1.1(13) ? . . 7_555 7_555
C(19) N(1) C(23) C(19) 131.2(7) ? 7_555 . 7_555 .
C(19) N(1) C(23) C(22) 113(2) ? 7_555 . 7_555 .
C(19) N(1) C(23) C(24) 130.1(15) ? 7_555 . 7_555 .
C(23) N(1) C(19) C(22) -95.3(18) ? 7_555 . 7_555 7_555
C(23) N(1) C(19) C(24) -108.4(14) ? 7_555 . 7_555 7_555
C(23) N(1) C(19) C(23) -109.5(8) ? 7_555 . 7_555 .
C(21) N(1) C(21) C(20) 59.2(5) ? . . 7_555 7_555
C(21) N(1) C(21) C(20) 59.2(5) ? 7_555 . . .
C(21) N(1) C(23) C(19) 7(8) ? . . . 7_555
C(21) N(1) C(23) C(22) -12(9) ? . . . 7_555
C(21) N(1) C(23) C(24) 5(8) ? . . . 7_555
C(23) N(1) C(21) C(20) -62(8) ? . . . .
C(21) N(1) C(23) C(19) -115.5(6) ? . . 7_555 .
C(21) N(1) C(23) C(22) -134(2) ? . . 7_555 .
C(21) N(1) C(23) C(24) -116.7(15) ? . . 7_555 .
C(23) N(1) C(21) C(20) -124.9(7) ? 7_555 . . .
C(21) N(1) C(23) C(19) -115.5(6) ? 7_555 . . 7_555
C(21) N(1) C(23) C(22) -134(2) ? 7_555 . . 7_555
C(21) N(1) C(23) C(24) -116.7(15) ? 7_555 . . 7_555
C(23) N(1) C(21) C(20) -124.9(7) ? . . 7_555 7_555
C(21) N(1) C(23) C(19) 7(8) ? 7_555 . 7_555 .
C(21) N(1) C(23) C(22) -12(9) ? 7_555 . 7_555 .
C(21) N(1) C(23) C(24) 5(9) ? 7_555 . 7_555 .
C(23) N(1) C(21) C(20) -62(8) ? 7_555 . 7_555 7_555
C(23) N(1) C(23) C(19) 68.7(7) ? . . 7_555 .
C(23) N(1) C(23) C(22) 50(2) ? . . 7_555 .
C(23) N(1) C(23) C(24) 67.5(15) ? . . 7_555 .
C(23) N(1) C(23) C(19) 68.7(7) ? 7_555 . . 7_555
C(23) N(1) C(23) C(22) 50(2) ? 7_555 . . 7_555
C(23) N(1) C(23) C(24) 67.5(15) ? 7_555 . . 7_555
C(15) N(2) C(15) C(16) 63.6(4) ? . . 7_555 7_555
C(15) N(2) C(15) C(16) 63.6(4) ? 7_555 . . .
C(15) N(2) C(17) C(18) -62.4(4) ? . . . .
C(17) N(2) C(15) C(16) -54.6(5) ? . . . .
C(15) N(2) C(17) C(18) 176.9(3) ? . . 7_555 7_555
C(17) N(2) C(15) C(16) -175.6(3) ? 7_555 . . .
C(15) N(2) C(17) C(18) 176.9(3) ? 7_555 . . .
C(17) N(2) C(15) C(16) -175.6(3) ? . . 7_555 7_555
C(15) N(2) C(17) C(18) -62.4(4) ? 7_555 . 7_555 7_555
C(17) N(2) C(15) C(16) -54.6(5) ? 7_555 . 7_555 7_555
C(17) N(2) C(17) C(18) 55.9(3) ? . . 7_555 7_555
C(17) N(2) C(17) C(18) 55.9(3) ? 7_555 . . .
C(7) N(10) C(9) C(10) -57.1(4) ? . . . .
C(9) N(10) C(7) C(8) -57.8(4) ? . . . .
C(7) N(10) C(11) C(12) 57.9(4) ? . . . .
C(11) N(10) C(7) C(8) 60.3(4) ? . . . .
C(7) N(10) C(13) C(14) -177.7(3) ? . . . .
C(13) N(10) C(7) C(8) -178.2(3) ? . . . .
C(9) N(10) C(11) C(12) 179.3(3) ? . . . .
C(11) N(10) C(9) C(10) -178.7(3) ? . . . .
C(9) N(10) C(13) C(14) 61.6(4) ? . . . .
C(13) N(10) C(9) C(10) 60.0(4) ? . . . .
C(11) N(10) C(13) C(14) -56.2(4) ? . . . .
C(13) N(10) C(11) C(12) -60.0(4) ? . . . .
S(1) C(1) C(2) S(2) -0.6(4) ? . . . .
S(1) C(1) C(2) C(3) -179.8(3) ? . . . .
S(1) C(1) C(6) C(5) 177.5(3) ? . . . .
C(2) C(1) C(6) C(5) -0.7(5) ? . . . .
C(6) C(1) C(2) S(2) 177.7(3) ? . . . .
C(6) C(1) C(2) C(3) -1.5(5) ? . . . .
S(2) C(2) C(3) C(4) -176.8(3) ? . . . .
C(1) C(2) C(3) C(4) 2.3(6) ? . . . .
C(2) C(3) C(4) C(5) -0.9(6) ? . . . .
C(3) C(4) C(5) C(6) -1.3(6) ? . . . .
C(4) C(5) C(6) C(1) 2.2(6) ? . . . .
N(1) C(19) C(22) C(24) -126(6) ? . . . .
N(1) C(19) C(22) C(23) -17(2) ? . . . 7_555
N(1) C(19) C(23) C(22) 161(2) ? . . 7_555 .
N(1) C(19) C(23) C(24) 178.7(15) ? . . 7_555 .
N(1) C(19) C(24) C(22) 58(6) ? . . . .
N(1) C(19) C(24) C(23) -1.2(15) ? . . . 7_555
C(22) C(19) C(23) N(1) -161(2) ? . . 7_555 .
C(22) C(19) C(23) C(24) 18(2) ? . . 7_555 .
C(23) C(19) C(22) C(24) -109(7) ? 7_555 . . .
C(22) C(19) C(24) C(23) -60(6) ? . . . 7_555
C(24) C(19) C(22) C(23) 109(7) ? . . . 7_555
C(23) C(19) C(24) C(22) 60(6) ? 7_555 . . .
C(24) C(19) C(23) N(1) -178.7(15) ? . . 7_555 .
C(24) C(19) C(23) C(22) -18(2) ? . . 7_555 .
C(19) C(22) C(23) N(1) 16.0(19) ? . . 7_555 .
C(19) C(22) C(23) C(24) -64(6) ? . . 7_555 .
C(19) C(22) C(24) C(23) 62(3) ? . . . 7_555
C(23) C(22) C(24) C(19) -62(3) ? 7_555 . . .
C(24) C(22) C(23) N(1) 80(7) ? . . 7_555 .
C(24) C(22) C(23) C(19) 64(6) ? . . 7_555 .
N(1) C(23) C(24) C(19) 1.1(12) ? . . 7_555 7_555
N(1) C(23) C(24) C(22) -107(7) ? . . 7_555 7_555
C(19) C(23) C(24) C(22) -108(7) ? 7_555 . 7_555 7_555
C(22) C(23) C(24) C(19) 108(7) ? 7_555 . 7_555 7_555
S(3) S(4) S(5) S(6) 46.50(7) ? . . . .
